data_4067135
loop_
_publ_author_name
'Schuecker, Raffael'
'Weissensteiner, Walter'
'Mereiter, Kurt'
'Lotz, Matthias'
'Spindler, Felix'

_publ_section_title
;
 Synthesis of Ferrocenyl Diphosphine Ligands: Substitution of \a-Methoxy
 or \a-Dimethylamino Groups by Phosphines. Retention versus Inversion: A
 Stereochemical Study
;
_journal_issue 23
_journal_name_full Organometallics
_journal_page_first 6443
_journal_paper_doi 10.1021/om100843u
_journal_volume 29
_journal_year 2010
_chemical_formula_moiety 'C29 H27 B Br Fe P'
_chemical_formula_sum 'C29 H27 B Br Fe P'
_chemical_formula_weight 553.05
_chemical_name_common '1516 rac-(S,S~Fc~)-33(BH~3~)'
_chemical_name_systematic
; 
rac-{(S,S~Fc~)-1-Bromo-2-[\a-(diphenylphosphino-\kP)-phenylmethyl]ferrocene} 
trihydridoboron, rac-(S,S~Fc~)-33(BH~3~)
;
_space_group_IT_number 14
_symmetry_cell_setting monoclinic
_symmetry_space_group_name_Hall '-P 2ybc'
_symmetry_space_group_name_H-M 'P 1 21/c 1'
_atom_sites_solution_hydrogens geom
_atom_sites_solution_primary direct
_atom_sites_solution_secondary difmap
_audit_creation_method SHELXL-97
_cell_angle_alpha 90.00
_cell_angle_beta 107.297(1)
_cell_angle_gamma 90.00
_cell_formula_units_Z 4
_cell_length_a 20.7001(5)
_cell_length_b 7.2546(2)
_cell_length_c 17.2963(5)
_cell_measurement_reflns_used 9993
_cell_measurement_temperature 100(2)
_cell_measurement_theta_max 30.17
_cell_measurement_theta_min 2.37
_cell_volume 2479.94(12)
_computing_cell_refinement 'Bruker SAINT'
_computing_data_collection 'Bruker APEX2'
_computing_data_reduction 'Bruker SAINT, SADABS, XPREP'
_computing_molecular_graphics 'Bruker SHELXTL'
_computing_publication_material 'Bruker SHELXTL'
_computing_structure_refinement 'SHELXL-97 (Sheldrick, 2008)'
_computing_structure_solution 'SHELXS-97 (Sheldrick, 2008)'
_diffrn_ambient_temperature 100(2)
_diffrn_measured_fraction_theta_full 0.997
_diffrn_measured_fraction_theta_max 0.997
_diffrn_measurement_device_type 'Bruker APEX-II CCD'
_diffrn_measurement_method '\f and \w scans'
_diffrn_radiation_monochromator graphite
_diffrn_radiation_source 'fine-focus sealed tube'
_diffrn_radiation_type MoK\a
_diffrn_radiation_wavelength 0.71073
_diffrn_reflns_av_R_equivalents 0.0256
_diffrn_reflns_av_sigmaI/netI 0.0267
_diffrn_reflns_limit_h_max 29
_diffrn_reflns_limit_h_min -29
_diffrn_reflns_limit_k_max 10
_diffrn_reflns_limit_k_min -10
_diffrn_reflns_limit_l_max 24
_diffrn_reflns_limit_l_min -13
_diffrn_reflns_number 23006
_diffrn_reflns_theta_full 30.00
_diffrn_reflns_theta_max 30.00
_diffrn_reflns_theta_min 2.47
_diffrn_standards_decay_% 0
_exptl_absorpt_coefficient_mu 2.300
_exptl_absorpt_correction_T_max 0.75
_exptl_absorpt_correction_T_min 0.51
_exptl_absorpt_correction_type multi-scan
_exptl_absorpt_process_details 'program SADABS'
_exptl_crystal_colour orange
_exptl_crystal_density_diffrn 1.481
_exptl_crystal_density_method 'not measured'
_exptl_crystal_description plate
_exptl_crystal_F_000 1128
_exptl_crystal_size_max 0.48
_exptl_crystal_size_mid 0.24
_exptl_crystal_size_min 0.13
_refine_diff_density_max 0.702
_refine_diff_density_min -0.510
_refine_diff_density_rms 0.069
_refine_ls_extinction_method none
_refine_ls_goodness_of_fit_ref 1.018
_refine_ls_hydrogen_treatment constr
_refine_ls_matrix_type full
_refine_ls_number_parameters 298
_refine_ls_number_reflns 7212
_refine_ls_number_restraints 0
_refine_ls_restrained_S_all 1.018
_refine_ls_R_factor_all 0.0368
_refine_ls_R_factor_gt 0.0282
_refine_ls_shift/su_max 0.001
_refine_ls_shift/su_mean 0.000
_refine_ls_structure_factor_coef Fsqd
_refine_ls_weighting_details 'calc w=1/[\s^2^(Fo^2^)+(0.0399P)^2^+1.0985P] where P=(Fo^2^+2Fc^2^)/3'
_refine_ls_weighting_scheme calc
_refine_ls_wR_factor_gt 0.0695
_refine_ls_wR_factor_ref 0.0733
_reflns_number_gt 6161
_reflns_number_total 7212
_reflns_threshold_expression >2sigma(I)
_cod_data_source_file om100843u_si_001.cif
_cod_data_source_block racSSfc-33BH3
_cod_depositor_comments
;
The following automatic conversions were performed:

'_symmetry_cell_setting' value 'Monoclinic' changed to 'monoclinic'
according to /home/saulius/struct/CIF-dictionaries/cif_core.dic
dictionary named 'cif_core.dic' version 2.4.1 from 2010-06-29.

Automatic conversion script
Id: cif_fix_values 1715 2011-07-08 13:25:40Z adriana 
;
_cod_original_sg_symbol_H-M P2(1)/c
_cod_database_code 4067135

loop_
_symmetry_equiv_pos_as_xyz
'x, y, z'
'-x, y+1/2, -z+1/2'
'-x, -y, -z'
'x, -y-1/2, z-1/2'

loop_
_atom_site_label
_atom_site_type_symbol
_atom_site_fract_x
_atom_site_fract_y
_atom_site_fract_z
_atom_site_U_iso_or_equiv
_atom_site_adp_type
_atom_site_occupancy
_atom_site_symmetry_multiplicity
_atom_site_calc_flag
_atom_site_refinement_flags
Fe1 Fe 0.161039(10) 0.56411(3) 0.297195(12) 0.01338(5) Uani 1 1 d .
Br1 Br 0.214900(9) 0.10814(2) 0.334628(11) 0.02334(5) Uani 1 1 d .
P1 P 0.263293(18) 0.51136(5) 0.13018(2) 0.01358(8) Uani 1 1 d .
B1 B 0.26315(10) 0.7756(3) 0.13081(11) 0.0218(4) Uani 1 1 d .
H1A H 0.2314 0.8199 0.1588 0.033 Uiso 1 1 calc R
H1B H 0.2493 0.8213 0.0750 0.033 Uiso 1 1 calc R
H1C H 0.3087 0.8206 0.1590 0.033 Uiso 1 1 calc R
C1 C 0.25420(7) 0.4733(2) 0.29052(8) 0.0126(3) Uani 1 1 d .
C2 C 0.22898(7) 0.3633(2) 0.34394(9) 0.0152(3) Uani 1 1 d .
C3 C 0.21942(7) 0.4750(2) 0.40722(9) 0.0165(3) Uani 1 1 d .
H3 H 0.2034 0.4355 0.4506 0.020 Uiso 1 1 calc R
C4 C 0.23843(7) 0.6573(2) 0.39307(9) 0.0167(3) Uani 1 1 d .
H4 H 0.2374 0.7618 0.4258 0.020 Uiso 1 1 calc R
C5 C 0.25921(7) 0.6571(2) 0.32166(9) 0.0143(3) Uani 1 1 d .
H5 H 0.2740 0.7617 0.2985 0.017 Uiso 1 1 calc R
C6 C 0.08381(9) 0.5094(5) 0.19545(14) 0.0563(8) Uani 1 1 d .
H6 H 0.0868 0.4357 0.1512 0.068 Uiso 1 1 calc R
C7 C 0.06722(9) 0.4479(3) 0.26323(17) 0.0423(6) Uani 1 1 d .
H7 H 0.0570 0.3243 0.2735 0.051 Uiso 1 1 calc R
C8 C 0.06805(8) 0.5971(3) 0.31325(12) 0.0315(4) Uani 1 1 d .
H8 H 0.0583 0.5928 0.3636 0.038 Uiso 1 1 calc R
C9 C 0.08535(9) 0.7543(3) 0.27811(15) 0.0384(5) Uani 1 1 d .
H9 H 0.0896 0.8754 0.2999 0.046 Uiso 1 1 calc R
C10 C 0.09549(9) 0.7012(5) 0.20414(15) 0.0588(9) Uani 1 1 d .
H10 H 0.1079 0.7799 0.1670 0.071 Uiso 1 1 calc R
C11 C 0.28588(7) 0.3933(2) 0.22976(8) 0.0128(3) Uani 1 1 d .
H11 H 0.2686 0.2643 0.2190 0.015 Uiso 1 1 calc R
C12 C 0.36237(7) 0.3786(2) 0.26746(9) 0.0160(3) Uani 1 1 d .
C13 C 0.39290(8) 0.2056(3) 0.27573(10) 0.0229(3) Uani 1 1 d .
H13 H 0.3662 0.0988 0.2573 0.028 Uiso 1 1 calc R
C14 C 0.46268(9) 0.1890(3) 0.31099(11) 0.0319(4) Uani 1 1 d .
H14 H 0.4833 0.0709 0.3165 0.038 Uiso 1 1 calc R
C15 C 0.50164(8) 0.3430(3) 0.33783(11) 0.0335(4) Uani 1 1 d .
H15 H 0.5491 0.3310 0.3614 0.040 Uiso 1 1 calc R
C16 C 0.47175(8) 0.5157(3) 0.33058(11) 0.0301(4) Uani 1 1 d .
H16 H 0.4987 0.6217 0.3497 0.036 Uiso 1 1 calc R
C17 C 0.40222(8) 0.5337(3) 0.29527(10) 0.0220(3) Uani 1 1 d .
H17 H 0.3819 0.6522 0.2901 0.026 Uiso 1 1 calc R
C18 C 0.32147(7) 0.4197(2) 0.07893(9) 0.0158(3) Uani 1 1 d .
C19 C 0.35760(8) 0.5416(3) 0.04539(10) 0.0224(3) Uani 1 1 d .
H19 H 0.3535 0.6706 0.0520 0.027 Uiso 1 1 calc R
C20 C 0.39971(9) 0.4751(3) 0.00223(11) 0.0293(4) Uani 1 1 d .
H20 H 0.4245 0.5587 -0.0203 0.035 Uiso 1 1 calc R
C21 C 0.40545(8) 0.2873(3) -0.00786(10) 0.0274(4) Uani 1 1 d .
H21 H 0.4340 0.2419 -0.0376 0.033 Uiso 1 1 calc R
C22 C 0.36957(8) 0.1656(3) 0.02532(10) 0.0237(3) Uani 1 1 d .
H22 H 0.3736 0.0367 0.0182 0.028 Uiso 1 1 calc R
C23 C 0.32779(8) 0.2304(2) 0.06889(9) 0.0192(3) Uani 1 1 d .
H23 H 0.3035 0.1461 0.0918 0.023 Uiso 1 1 calc R
C24 C 0.18218(7) 0.4137(2) 0.07279(9) 0.0167(3) Uani 1 1 d .
C25 C 0.13791(9) 0.5251(3) 0.01454(11) 0.0284(4) Uani 1 1 d .
H25 H 0.1497 0.6493 0.0077 0.034 Uiso 1 1 calc R
C26 C 0.07661(9) 0.4541(3) -0.03338(12) 0.0356(5) Uani 1 1 d .
H26 H 0.0468 0.5301 -0.0730 0.043 Uiso 1 1 calc R
C27 C 0.05888(8) 0.2743(3) -0.02383(11) 0.0314(4) Uani 1 1 d .
H27 H 0.0169 0.2268 -0.0566 0.038 Uiso 1 1 calc R
C28 C 0.10218(9) 0.1632(3) 0.03347(11) 0.0281(4) Uani 1 1 d .
H28 H 0.0899 0.0392 0.0401 0.034 Uiso 1 1 calc R
C29 C 0.16387(8) 0.2325(2) 0.08172(10) 0.0214(3) Uani 1 1 d .
H29 H 0.1935 0.1553 0.1209 0.026 Uiso 1 1 calc R

loop_
_atom_site_aniso_label
_atom_site_aniso_U_11
_atom_site_aniso_U_22
_atom_site_aniso_U_33
_atom_site_aniso_U_23
_atom_site_aniso_U_13
_atom_site_aniso_U_12
Fe1 0.01073(9) 0.01574(11) 0.01342(10) 0.00020(7) 0.00318(7) 0.00133(7)
Br1 0.03106(9) 0.01210(8) 0.03104(9) 0.00301(6) 0.01567(7) -0.00045(6)
P1 0.01531(16) 0.01359(18) 0.01157(16) 0.00065(13) 0.00358(13) 0.00081(13)
B1 0.0328(9) 0.0169(9) 0.0160(8) 0.0020(6) 0.0079(7) 0.0016(7)
C1 0.0107(5) 0.0138(7) 0.0125(6) 0.0002(5) 0.0019(5) 0.0004(5)
C2 0.0160(6) 0.0131(7) 0.0168(7) 0.0023(5) 0.0056(5) 0.0016(5)
C3 0.0171(6) 0.0195(8) 0.0133(6) 0.0023(5) 0.0052(5) 0.0028(5)
C4 0.0164(6) 0.0189(7) 0.0137(6) -0.0020(5) 0.0025(5) 0.0016(5)
C5 0.0132(6) 0.0142(7) 0.0142(6) 0.0010(5) 0.0023(5) -0.0003(5)
C6 0.0150(8) 0.110(2) 0.0345(11) -0.0378(14) -0.0069(8) 0.0172(11)
C7 0.0129(7) 0.0281(10) 0.0786(17) -0.0075(10) 0.0026(9) -0.0035(7)
C8 0.0150(7) 0.0530(13) 0.0283(9) 0.0040(8) 0.0093(7) 0.0067(7)
C9 0.0160(7) 0.0242(10) 0.0672(15) -0.0033(9) 0.0001(8) 0.0068(7)
C10 0.0128(8) 0.113(2) 0.0490(13) 0.0576(16) 0.0073(8) 0.0146(11)
C11 0.0125(6) 0.0131(7) 0.0125(6) 0.0001(5) 0.0030(5) 0.0010(5)
C12 0.0135(6) 0.0241(8) 0.0111(6) 0.0014(5) 0.0048(5) 0.0028(5)
C13 0.0226(7) 0.0286(9) 0.0168(7) -0.0013(6) 0.0046(6) 0.0093(6)
C14 0.0258(8) 0.0482(12) 0.0213(8) 0.0008(8) 0.0064(7) 0.0208(8)
C15 0.0142(7) 0.0624(14) 0.0231(8) 0.0058(8) 0.0045(6) 0.0092(8)
C16 0.0164(7) 0.0473(12) 0.0252(8) 0.0052(8) 0.0039(6) -0.0057(7)
C17 0.0164(7) 0.0270(9) 0.0216(7) 0.0031(6) 0.0043(6) -0.0015(6)
C18 0.0136(6) 0.0214(8) 0.0118(6) -0.0003(5) 0.0029(5) -0.0005(5)
C19 0.0202(7) 0.0247(9) 0.0226(8) 0.0021(6) 0.0067(6) -0.0033(6)
C20 0.0228(8) 0.0426(11) 0.0264(8) 0.0064(8) 0.0130(7) -0.0036(7)
C21 0.0190(7) 0.0459(11) 0.0189(7) -0.0014(7) 0.0084(6) 0.0046(7)
C22 0.0217(7) 0.0281(9) 0.0209(7) -0.0058(6) 0.0055(6) 0.0039(6)
C23 0.0184(7) 0.0218(8) 0.0179(7) -0.0018(6) 0.0058(6) -0.0006(6)
C24 0.0136(6) 0.0234(8) 0.0128(6) -0.0012(5) 0.0036(5) 0.0021(5)
C25 0.0213(7) 0.0341(10) 0.0263(8) 0.0107(7) 0.0020(7) 0.0023(7)
C26 0.0199(8) 0.0542(13) 0.0261(9) 0.0104(9) -0.0033(7) 0.0026(8)
C27 0.0169(7) 0.0512(12) 0.0227(8) -0.0081(8) 0.0007(6) -0.0025(7)
C28 0.0222(8) 0.0301(10) 0.0292(9) -0.0080(7) 0.0033(7) -0.0041(7)
C29 0.0189(7) 0.0214(8) 0.0212(7) -0.0032(6) 0.0019(6) 0.0008(6)

loop_
_atom_type_symbol
_atom_type_description
_atom_type_scat_dispersion_real
_atom_type_scat_dispersion_imag
_atom_type_scat_source
C C 0.0033 0.0016 'International Tables Vol C Tables 4.2.6.8 and 6.1.1.4'
H H 0.0000 0.0000 'International Tables Vol C Tables 4.2.6.8 and 6.1.1.4'
B B 0.0013 0.0007 'International Tables Vol C Tables 4.2.6.8 and 6.1.1.4'
P P 0.1023 0.0942 'International Tables Vol C Tables 4.2.6.8 and 6.1.1.4'
Fe Fe 0.3463 0.8444 'International Tables Vol C Tables 4.2.6.8 and 6.1.1.4'
Br Br -0.2901 2.4595 'International Tables Vol C Tables 4.2.6.8 and 6.1.1.4'

loop_
_geom_angle_atom_site_label_1
_geom_angle_atom_site_label_2
_geom_angle_atom_site_label_3
_geom_angle
C2 Fe1 C10 153.18(11)
C2 Fe1 C3 41.10(6)
C10 Fe1 C3 165.71(11)
C2 Fe1 C6 118.70(10)
C10 Fe1 C6 40.66(13)
C3 Fe1 C6 147.52(12)
C2 Fe1 C7 107.92(8)
C10 Fe1 C7 67.59(10)
C3 Fe1 C7 112.89(9)
C6 Fe1 C7 39.91(11)
C2 Fe1 C8 127.12(7)
C10 Fe1 C8 67.35(8)
C3 Fe1 C8 103.43(7)
C6 Fe1 C8 67.03(8)
C7 Fe1 C8 39.66(9)
C2 Fe1 C9 164.33(8)
C10 Fe1 C9 40.56(11)
C3 Fe1 C9 125.50(8)
C6 Fe1 C9 67.88(9)
C7 Fe1 C9 67.20(8)
C8 Fe1 C9 39.80(9)
C2 Fe1 C4 68.29(6)
C10 Fe1 C4 131.13(11)
C3 Fe1 C4 40.77(6)
C6 Fe1 C4 171.64(11)
C7 Fe1 C4 145.03(9)
C8 Fe1 C4 113.20(7)
C9 Fe1 C4 106.62(8)
C2 Fe1 C5 68.13(6)
C10 Fe1 C5 112.83(8)
C3 Fe1 C5 68.69(6)
C6 Fe1 C5 135.60(9)
C7 Fe1 C5 172.51(8)
C8 Fe1 C5 147.81(8)
C9 Fe1 C5 118.34(7)
C4 Fe1 C5 40.53(6)
C2 Fe1 C1 40.92(6)
C10 Fe1 C1 121.67(8)
C3 Fe1 C1 69.34(6)
C6 Fe1 C1 113.24(7)
C7 Fe1 C1 132.47(8)
C8 Fe1 C1 167.48(7)
C9 Fe1 C1 152.69(8)
C4 Fe1 C1 68.49(6)
C5 Fe1 C1 40.47(6)
C18 P1 C24 103.22(7)
C18 P1 C11 105.25(7)
C24 P1 C11 105.28(7)
C18 P1 B1 111.75(8)
C24 P1 B1 112.93(8)
C11 P1 B1 117.18(7)
P1 B1 H1A 109.5
P1 B1 H1B 109.5
H1A B1 H1B 109.5
P1 B1 H1C 109.5
H1A B1 H1C 109.5
H1B B1 H1C 109.5
C5 C1 C2 106.04(12)
C5 C1 C11 128.46(13)
C2 C1 C11 123.52(13)
C5 C1 Fe1 69.34(8)
C2 C1 Fe1 67.52(8)
C11 C1 Fe1 139.84(10)
C3 C2 C1 109.85(13)
C3 C2 Br1 125.16(11)
C1 C2 Br1 124.93(11)
C3 C2 Fe1 69.95(8)
C1 C2 Fe1 71.56(8)
Br1 C2 Fe1 127.34(8)
C4 C3 C2 106.79(13)
C4 C3 Fe1 70.19(8)
C2 C3 Fe1 68.95(8)
C4 C3 H3 126.6
C2 C3 H3 126.6
Fe1 C3 H3 125.8
C3 C4 C5 108.60(13)
C3 C4 Fe1 69.04(8)
C5 C4 Fe1 70.27(8)
C3 C4 H4 125.7
C5 C4 H4 125.7
Fe1 C4 H4 126.6
C4 C5 C1 108.72(13)
C4 C5 Fe1 69.20(8)
C1 C5 Fe1 70.18(8)
C4 C5 H5 125.6
C1 C5 H5 125.6
Fe1 C5 H5 126.6
C7 C6 C10 107.70(19)
C7 C6 Fe1 70.15(11)
C10 C6 Fe1 69.52(12)
C7 C6 H6 126.2
C10 C6 H6 126.2
Fe1 C6 H6 125.8
C8 C7 C6 108.5(2)
C8 C7 Fe1 70.26(10)
C6 C7 Fe1 69.94(12)
C8 C7 H7 125.8
C6 C7 H7 125.8
Fe1 C7 H7 125.6
C7 C8 C9 109.0(2)
C7 C8 Fe1 70.09(10)
C9 C8 Fe1 70.12(10)
C7 C8 H8 125.5
C9 C8 H8 125.5
Fe1 C8 H8 125.9
C8 C9 C10 107.5(2)
C8 C9 Fe1 70.08(10)
C10 C9 Fe1 69.37(11)
C8 C9 H9 126.3
C10 C9 H9 126.3
Fe1 C9 H9 125.9
C9 C10 C6 107.37(19)
C9 C10 Fe1 70.08(11)
C6 C10 Fe1 69.81(12)
C9 C10 H10 126.3
C6 C10 H10 126.3
Fe1 C10 H10 125.4
C1 C11 C12 109.84(11)
C1 C11 P1 115.30(10)
C12 C11 P1 111.85(10)
C1 C11 H11 106.4
C12 C11 H11 106.4
P1 C11 H11 106.4
C17 C12 C13 119.20(14)
C17 C12 C11 121.58(14)
C13 C12 C11 119.21(14)
C12 C13 C14 120.07(18)
C12 C13 H13 120.0
C14 C13 H13 120.0
C15 C14 C13 120.30(18)
C15 C14 H14 119.9
C13 C14 H14 119.9
C14 C15 C16 120.14(16)
C14 C15 H15 119.9
C16 C15 H15 119.9
C15 C16 C17 119.98(18)
C15 C16 H16 120.0
C17 C16 H16 120.0
C16 C17 C12 120.30(17)
C16 C17 H17 119.9
C12 C17 H17 119.9
C19 C18 C23 119.45(15)
C19 C18 P1 119.10(13)
C23 C18 P1 121.36(12)
C18 C19 C20 120.23(17)
C18 C19 H19 119.9
C20 C19 H19 119.9
C21 C20 C19 120.01(17)
C21 C20 H20 120.0
C19 C20 H20 120.0
C20 C21 C22 119.95(16)
C20 C21 H21 120.0
C22 C21 H21 120.0
C21 C22 C23 120.49(17)
C21 C22 H22 119.8
C23 C22 H22 119.8
C22 C23 C18 119.87(16)
C22 C23 H23 120.1
C18 C23 H23 120.1
C29 C24 C25 118.97(15)
C29 C24 P1 123.06(12)
C25 C24 P1 117.91(13)
C26 C25 C24 120.06(18)
C26 C25 H25 120.0
C24 C25 H25 120.0
C27 C26 C25 120.47(17)
C27 C26 H26 119.8
C25 C26 H26 119.8
C26 C27 C28 119.94(16)
C26 C27 H27 120.0
C28 C27 H27 120.0
C27 C28 C29 120.16(18)
C27 C28 H28 119.9
C29 C28 H28 119.9
C24 C29 C28 120.40(16)
C24 C29 H29 119.8
C28 C29 H29 119.8

loop_
_geom_bond_atom_site_label_1
_geom_bond_atom_site_label_2
_geom_bond_distance
Fe1 C2 2.0195(15)
Fe1 C10 2.0302(19)
Fe1 C3 2.0327(14)
Fe1 C6 2.0340(19)
Fe1 C7 2.0368(18)
Fe1 C8 2.0390(17)
Fe1 C9 2.0395(18)
Fe1 C4 2.0479(15)
Fe1 C5 2.0621(14)
Fe1 C1 2.0733(14)
Br1 C2 1.8730(15)
P1 C18 1.8202(15)
P1 C24 1.8208(15)
P1 C11 1.8546(14)
P1 B1 1.9169(19)
B1 H1A 0.9800
B1 H1B 0.9800
B1 H1C 0.9800
C1 C5 1.430(2)
C1 C2 1.432(2)
C1 C11 1.510(2)
C2 C3 1.423(2)
C3 C4 1.422(2)
C3 H3 0.9500
C4 C5 1.423(2)
C4 H4 0.9500
C5 H5 0.9500
C6 C7 1.389(4)
C6 C10 1.412(4)
C6 H6 0.9500
C7 C8 1.382(3)
C7 H7 0.9500
C8 C9 1.388(3)
C8 H8 0.9500
C9 C10 1.410(4)
C9 H9 0.9500
C10 H10 0.9500
C11 C12 1.5263(19)
C11 H11 1.0000
C12 C17 1.393(2)
C12 C13 1.394(2)
C13 C14 1.396(2)
C13 H13 0.9500
C14 C15 1.375(3)
C14 H14 0.9500
C15 C16 1.386(3)
C15 H15 0.9500
C16 C17 1.392(2)
C16 H16 0.9500
C17 H17 0.9500
C18 C19 1.391(2)
C18 C23 1.395(2)
C19 C20 1.392(2)
C19 H19 0.9500
C20 C21 1.383(3)
C20 H20 0.9500
C21 C22 1.383(3)
C21 H21 0.9500
C22 C23 1.387(2)
C22 H22 0.9500
C23 H23 0.9500
C24 C29 1.389(2)
C24 C25 1.400(2)
C25 C26 1.392(3)
C25 H25 0.9500
C26 C27 1.378(3)
C26 H26 0.9500
C27 C28 1.381(3)
C27 H27 0.9500
C28 C29 1.395(2)
C28 H28 0.9500
C29 H29 0.9500

loop_
_geom_torsion_atom_site_label_1
_geom_torsion_atom_site_label_2
_geom_torsion_atom_site_label_3
_geom_torsion_atom_site_label_4
_geom_torsion
C2 Fe1 C1 C5 -118.40(12)
C10 Fe1 C1 C5 88.82(14)
C3 Fe1 C1 C5 -81.00(9)
C6 Fe1 C1 C5 133.99(13)
C7 Fe1 C1 C5 176.38(12)
C8 Fe1 C1 C5 -137.4(3)
C9 Fe1 C1 C5 47.50(19)
C4 Fe1 C1 C5 -37.17(8)
C10 Fe1 C1 C2 -152.78(14)
C3 Fe1 C1 C2 37.40(9)
C6 Fe1 C1 C2 -107.61(14)
C7 Fe1 C1 C2 -65.22(14)
C8 Fe1 C1 C2 -19.1(3)
C9 Fe1 C1 C2 165.90(16)
C4 Fe1 C1 C2 81.23(9)
C5 Fe1 C1 C2 118.40(12)
C2 Fe1 C1 C11 115.88(19)
C10 Fe1 C1 C11 -36.9(2)
C3 Fe1 C1 C11 153.27(18)
C6 Fe1 C1 C11 8.3(2)
C7 Fe1 C1 C11 50.7(2)
C8 Fe1 C1 C11 96.8(3)
C9 Fe1 C1 C11 -78.2(2)
C4 Fe1 C1 C11 -162.90(18)
C5 Fe1 C1 C11 -125.73(19)
C5 C1 C2 C3 -0.76(16)
C11 C1 C2 C3 164.42(12)
Fe1 C1 C2 C3 -59.69(10)
C5 C1 C2 Br1 -177.92(10)
C11 C1 C2 Br1 -12.74(19)
Fe1 C1 C2 Br1 123.15(11)
C5 C1 C2 Fe1 58.92(9)
C11 C1 C2 Fe1 -135.89(13)
C10 Fe1 C2 C3 179.84(17)
C6 Fe1 C2 C3 -146.64(12)
C7 Fe1 C2 C3 -104.55(11)
C8 Fe1 C2 C3 -64.90(12)
C9 Fe1 C2 C3 -35.4(3)
C4 Fe1 C2 C3 38.42(9)
C5 Fe1 C2 C3 82.21(9)
C1 Fe1 C2 C3 120.19(12)
C10 Fe1 C2 C1 59.7(2)
C3 Fe1 C2 C1 -120.19(12)
C6 Fe1 C2 C1 93.17(12)
C7 Fe1 C2 C1 135.27(11)
C8 Fe1 C2 C1 174.91(10)
C9 Fe1 C2 C1 -155.5(2)
C4 Fe1 C2 C1 -81.77(9)
C5 Fe1 C2 C1 -37.97(8)
C10 Fe1 C2 Br1 -60.7(2)
C3 Fe1 C2 Br1 119.50(14)
C6 Fe1 C2 Br1 -27.14(15)
C7 Fe1 C2 Br1 14.96(13)
C8 Fe1 C2 Br1 54.60(13)
C9 Fe1 C2 Br1 84.1(3)
C4 Fe1 C2 Br1 157.92(11)
C5 Fe1 C2 Br1 -158.28(11)
C1 Fe1 C2 Br1 -120.31(14)
C1 C2 C3 C4 0.36(16)
Br1 C2 C3 C4 177.51(10)
Fe1 C2 C3 C4 -60.30(10)
C1 C2 C3 Fe1 60.67(10)
Br1 C2 C3 Fe1 -122.18(11)
C2 Fe1 C3 C4 117.88(12)
C10 Fe1 C3 C4 -61.8(4)
C6 Fe1 C3 C4 -178.23(13)
C7 Fe1 C3 C4 -150.75(10)
C8 Fe1 C3 C4 -110.07(10)
C9 Fe1 C3 C4 -73.19(12)
C5 Fe1 C3 C4 37.15(9)
C1 Fe1 C3 C4 80.64(9)
C10 Fe1 C3 C2 -179.7(3)
C6 Fe1 C3 C2 63.90(16)
C7 Fe1 C3 C2 91.38(11)
C8 Fe1 C3 C2 132.06(10)
C9 Fe1 C3 C2 168.93(10)
C4 Fe1 C3 C2 -117.88(12)
C5 Fe1 C3 C2 -80.72(9)
C1 Fe1 C3 C2 -37.24(9)
C2 C3 C4 C5 0.19(16)
Fe1 C3 C4 C5 -59.32(10)
C2 C3 C4 Fe1 59.51(10)
C2 Fe1 C4 C3 -38.72(9)
C10 Fe1 C4 C3 163.21(11)
C7 Fe1 C4 C3 51.77(16)
C8 Fe1 C4 C3 83.69(11)
C9 Fe1 C4 C3 125.58(11)
C5 Fe1 C4 C3 -120.01(13)
C1 Fe1 C4 C3 -82.89(9)
C2 Fe1 C4 C5 81.29(9)
C10 Fe1 C4 C5 -76.78(13)
C3 Fe1 C4 C5 120.01(13)
C7 Fe1 C4 C5 171.78(13)
C8 Fe1 C4 C5 -156.30(10)
C9 Fe1 C4 C5 -114.41(11)
C1 Fe1 C4 C5 37.12(9)
C3 C4 C5 C1 -0.67(16)
Fe1 C4 C5 C1 -59.23(9)
C3 C4 C5 Fe1 58.56(10)
C2 C1 C5 C4 0.87(15)
C11 C1 C5 C4 -163.33(13)
Fe1 C1 C5 C4 58.63(10)
C2 C1 C5 Fe1 -57.75(9)
C11 C1 C5 Fe1 138.04(14)
C2 Fe1 C5 C4 -81.73(10)
C10 Fe1 C5 C4 127.29(13)
C3 Fe1 C5 C4 -37.37(9)
C6 Fe1 C5 C4 169.02(14)
C8 Fe1 C5 C4 43.92(16)
C9 Fe1 C5 C4 82.49(12)
C1 Fe1 C5 C4 -120.12(12)
C2 Fe1 C5 C1 38.39(8)
C10 Fe1 C5 C1 -112.59(13)
C3 Fe1 C5 C1 82.74(9)
C6 Fe1 C5 C1 -70.87(16)
C8 Fe1 C5 C1 164.03(12)
C9 Fe1 C5 C1 -157.40(11)
C4 Fe1 C5 C1 120.12(12)
C2 Fe1 C6 C7 83.80(14)
C10 Fe1 C6 C7 -118.67(18)
C3 Fe1 C6 C7 41.5(2)
C8 Fe1 C6 C7 -37.20(13)
C9 Fe1 C6 C7 -80.44(14)
C5 Fe1 C6 C7 171.06(11)
C1 Fe1 C6 C7 129.19(12)
C2 Fe1 C6 C10 -157.53(12)
C3 Fe1 C6 C10 160.17(14)
C7 Fe1 C6 C10 118.67(18)
C8 Fe1 C6 C10 81.47(14)
C9 Fe1 C6 C10 38.23(13)
C5 Fe1 C6 C10 -70.27(16)
C1 Fe1 C6 C10 -112.14(13)
C10 C6 C7 C8 0.3(2)
Fe1 C6 C7 C8 59.94(13)
C10 C6 C7 Fe1 -59.63(13)
C2 Fe1 C7 C8 127.13(12)
C10 Fe1 C7 C8 -81.08(16)
C3 Fe1 C7 C8 83.44(14)
C6 Fe1 C7 C8 -119.3(2)
C9 Fe1 C7 C8 -36.98(13)
C4 Fe1 C7 C8 49.6(2)
C1 Fe1 C7 C8 165.82(11)
C2 Fe1 C7 C6 -113.59(15)
C10 Fe1 C7 C6 38.20(16)
C3 Fe1 C7 C6 -157.28(14)
C8 Fe1 C7 C6 119.3(2)
C9 Fe1 C7 C6 82.30(16)
C4 Fe1 C7 C6 168.89(15)
C1 Fe1 C7 C6 -74.90(17)
C6 C7 C8 C9 -0.2(2)
Fe1 C7 C8 C9 59.51(13)
C6 C7 C8 Fe1 -59.74(13)
C2 Fe1 C8 C7 -72.04(16)
C10 Fe1 C8 C7 81.72(17)
C3 Fe1 C8 C7 -109.78(14)
C6 Fe1 C8 C7 37.43(16)
C9 Fe1 C8 C7 119.96(19)
C4 Fe1 C8 C7 -151.65(13)
C5 Fe1 C8 C7 178.99(14)
C1 Fe1 C8 C7 -56.5(4)
C2 Fe1 C8 C9 167.99(12)
C10 Fe1 C8 C9 -38.24(16)
C3 Fe1 C8 C9 130.25(13)
C6 Fe1 C8 C9 -82.53(16)
C7 Fe1 C8 C9 -119.96(19)
C4 Fe1 C8 C9 88.39(13)
C5 Fe1 C8 C9 59.03(18)
C1 Fe1 C8 C9 -176.5(3)
C7 C8 C9 C10 0.0(2)
Fe1 C8 C9 C10 59.54(12)
C7 C8 C9 Fe1 -59.49(13)
C2 Fe1 C9 C8 -37.9(3)
C10 Fe1 C9 C8 118.53(19)
C3 Fe1 C9 C8 -65.76(14)
C6 Fe1 C9 C8 80.19(15)
C7 Fe1 C9 C8 36.85(13)
C4 Fe1 C9 C8 -106.49(12)
C5 Fe1 C9 C8 -148.73(11)
C1 Fe1 C9 C8 178.33(13)
C2 Fe1 C9 C10 -156.4(3)
C3 Fe1 C9 C10 175.71(14)
C6 Fe1 C9 C10 -38.33(16)
C7 Fe1 C9 C10 -81.67(16)
C8 Fe1 C9 C10 -118.53(19)
C4 Fe1 C9 C10 134.99(15)
C5 Fe1 C9 C10 92.74(15)
C1 Fe1 C9 C10 59.8(2)
C8 C9 C10 C6 0.1(2)
Fe1 C9 C10 C6 60.13(13)
C8 C9 C10 Fe1 -59.99(13)
C7 C6 C10 C9 -0.3(2)
Fe1 C6 C10 C9 -60.30(13)
C7 C6 C10 Fe1 60.03(13)
C2 Fe1 C10 C9 166.15(14)
C3 Fe1 C10 C9 -14.3(4)
C6 Fe1 C10 C9 118.14(18)
C7 Fe1 C10 C9 80.63(14)
C8 Fe1 C10 C9 37.54(12)
C4 Fe1 C10 C9 -64.13(15)
C5 Fe1 C10 C9 -107.47(12)
C1 Fe1 C10 C9 -152.23(11)
C2 Fe1 C10 C6 48.0(2)
C3 Fe1 C10 C6 -132.4(3)
C7 Fe1 C10 C6 -37.51(13)
C8 Fe1 C10 C6 -80.60(14)
C9 Fe1 C10 C6 -118.14(18)
C4 Fe1 C10 C6 177.73(12)
C5 Fe1 C10 C6 134.39(12)
C1 Fe1 C10 C6 89.63(13)
C5 C1 C11 C12 69.60(18)
C2 C1 C11 C12 -92.11(16)
Fe1 C1 C11 C12 173.65(13)
C5 C1 C11 P1 -57.86(17)
C2 C1 C11 P1 140.43(12)
Fe1 C1 C11 P1 46.2(2)
C18 P1 C11 C1 168.22(10)
C24 P1 C11 C1 -83.10(11)
B1 P1 C11 C1 43.36(13)
C18 P1 C11 C12 41.78(12)
C24 P1 C11 C12 150.45(10)
B1 P1 C11 C12 -83.08(13)
C1 C11 C12 C17 -60.64(18)
P1 C11 C12 C17 68.72(16)
C1 C11 C12 C13 118.07(15)
P1 C11 C12 C13 -112.57(14)
C17 C12 C13 C14 -0.5(2)
C11 C12 C13 C14 -179.20(15)
C12 C13 C14 C15 0.1(3)
C13 C14 C15 C16 0.5(3)
C14 C15 C16 C17 -0.7(3)
C15 C16 C17 C12 0.3(3)
C13 C12 C17 C16 0.3(2)
C11 C12 C17 C16 178.97(15)
C24 P1 C18 C19 120.50(13)
C11 P1 C18 C19 -129.33(12)
B1 P1 C18 C19 -1.13(15)
C24 P1 C18 C23 -56.03(14)
C11 P1 C18 C23 54.13(14)
B1 P1 C18 C23 -177.67(12)
C23 C18 C19 C20 0.0(2)
P1 C18 C19 C20 -176.63(13)
C18 C19 C20 C21 0.4(3)
C19 C20 C21 C22 -0.3(3)
C20 C21 C22 C23 -0.1(2)
C21 C22 C23 C18 0.4(2)
C19 C18 C23 C22 -0.4(2)
P1 C18 C23 C22 176.14(12)
C18 P1 C24 C29 77.66(14)
C11 P1 C24 C29 -32.47(15)
B1 P1 C24 C29 -161.50(13)
C18 P1 C24 C25 -99.35(14)
C11 P1 C24 C25 150.51(13)
B1 P1 C24 C25 21.48(16)
C29 C24 C25 C26 0.0(3)
P1 C24 C25 C26 177.14(15)
C24 C25 C26 C27 0.2(3)
C25 C26 C27 C28 -0.2(3)
C26 C27 C28 C29 0.0(3)
C25 C24 C29 C28 -0.2(2)
P1 C24 C29 C28 -177.18(13)
C27 C28 C29 C24 0.2(3)
